data_2005622
loop_
_publ_author_name
'Secondo, P. M.'
'Hester, C. A.'
'Collier, H. L.'
'Baughman, R. G.'
'Cordes, A. W.'

_publ_section_title
;
 1,1'-Diacetyl-2,2'-biimidazole
;
_journal_issue 11
_journal_name_full 'Acta Crystallographica Section C'
_journal_page_first 2882
_journal_page_last 2883
_journal_paper_doi 10.1107/S0108270196008001
_journal_volume 52
_journal_year 1996
_chemical_formula_moiety 'C10 H10 N4 O2'
_chemical_formula_sum 'C10 H10 N4 O2'
_chemical_formula_weight 109.11
_chemical_name_systematic
;
 1,1'-diacetyl-2,2'-biimidazole
;
_space_group_IT_number 15
_symmetry_cell_setting monoclinic
_symmetry_space_group_name_Hall '-C 2yc'
_symmetry_space_group_name_H-M 'C 1 2/c 1'
_audit_creation_method SHELXL
_cell_angle_alpha 90.00
_cell_angle_beta 119.889(9)
_cell_angle_gamma 90.00
_cell_formula_units_Z 4
_cell_length_a 11.987(2)
_cell_length_b 9.7183(15)
_cell_length_c 10.2177(12)
_cell_measurement_reflns_used 50
_cell_measurement_temperature 293(2)
_cell_measurement_theta_max 18.7
_cell_measurement_theta_min 5.5
_cell_volume 1032.0(3)
_computing_cell_refinement 'P3/P4/PC Diffractometer Program'
_computing_data_collection 'P3/P4/PC Diffractometer Program (Siemens, 1991a)'
_computing_data_reduction 'XDISK (Siemens, 1991b)'
_computing_molecular_graphics 'SHELXTL/PC (Sheldrick, 1990b)'
_computing_publication_material 'SHELXTL/PC, SHELXL93'
_computing_structure_refinement 'SHELXL93 (Sheldrick, 1993)'
_computing_structure_solution 'SHELXS86 (Sheldrick, 1990a)'
_diffrn_ambient_temperature 293(2)
_diffrn_measurement_device 'Siemens P3 diffractometer'
_diffrn_measurement_method \q/2\q
_diffrn_radiation_monochromator graphite
_diffrn_radiation_source 'normal-focus sealed tube'
_diffrn_radiation_type MoK\a
_diffrn_radiation_wavelength 0.71073
_diffrn_reflns_av_R_equivalents 0.0077
_diffrn_reflns_av_sigmaI/netI 0.0156
_diffrn_reflns_limit_h_max 14
_diffrn_reflns_limit_h_min 0
_diffrn_reflns_limit_k_max 11
_diffrn_reflns_limit_k_min -3
_diffrn_reflns_limit_l_max 10
_diffrn_reflns_limit_l_min -12
_diffrn_reflns_number 1090
_diffrn_reflns_theta_max 25.07
_diffrn_reflns_theta_min 2.87
_diffrn_standards_decay_% 1.1
_diffrn_standards_interval_count 50
_diffrn_standards_number 3
_exptl_absorpt_coefficient_mu 0.103
_exptl_absorpt_correction_type none
_exptl_crystal_colour colorless
_exptl_crystal_density_diffrn 1.404
_exptl_crystal_density_meas ?
_exptl_crystal_description 'block cut from larger crystal'
_exptl_crystal_F_000 456
_exptl_crystal_size_max 0.50
_exptl_crystal_size_mid 0.38
_exptl_crystal_size_min 0.31
_refine_diff_density_max 0.185
_refine_diff_density_min -0.129
_refine_ls_extinction_coef 0.004(2)
_refine_ls_extinction_method SHELXL
_refine_ls_goodness_of_fit_all 1.058
_refine_ls_goodness_of_fit_obs 1.100
_refine_ls_hydrogen_treatment 'riding, C-H 0.96\%A'
_refine_ls_matrix_type full
_refine_ls_number_parameters 74
_refine_ls_number_reflns 910
_refine_ls_number_restraints 0
_refine_ls_restrained_S_all 1.072
_refine_ls_restrained_S_obs 1.100
_refine_ls_R_factor_all 0.0477
_refine_ls_R_factor_obs 0.0388
_refine_ls_shift/esd_max 0.000
_refine_ls_shift/esd_mean 0.000
_refine_ls_structure_factor_coef Fsqd
_refine_ls_weighting_details 'w = 1/[\s^2^(Fo^2^)+(0.0614P)^2^+0.3167P] where P=(Fo^2^+2Fc^2^)/3'
_refine_ls_weighting_scheme calc
_refine_ls_wR_factor_all 0.1062
_refine_ls_wR_factor_obs 0.0998
_reflns_number_observed 778
_reflns_number_total 914
_reflns_observed_criterion >2sigma(I)
_cod_data_source_file ha1165.cif
_cod_data_source_block biim2ac
_cod_depositor_comments
;
The following automatic conversions were performed:
'_symmetry_cell_setting' value 'Monoclinic' changed to 'monoclinic'
according to '/home/saulius/struct/CIF-dictionaries/cif_core.dic'
dictionary named 'cif_core.dic' version 2.4.1 from 2010-06-29.

Automatic conversion script
Id: cif_fix_enum 1527 2010-12-29 10:47:43Z saulius 

The following automatic conversions were performed:

'_symmetry_cell_setting' value 'Monoclinic' changed to 'monoclinic'
according to /home/saulius/struct/CIF-dictionaries/cif_core.dic
dictionary named 'cif_core.dic' version 2.4.1 from 2010-06-29.

Automatic conversion script
Id: cif_fix_values 1715 2011-07-08 13:25:40Z adriana 

The following automatic conversions were performed:

'_exptl_crystal_density_meas' value 'not measured' was changed to '?'
- the value is perceived as not measured.

Automatic conversion script
Id: cif_fix_values 3008 2015-01-20 13:52:24Z robertas 

The following automatic conversions were performed:

'_refine_ls_weighting_scheme' value 'calc w =
1/[\s^2^(Fo^2^)+(0.0614P)^2^+0.3167P] where P=(Fo^2^+2Fc^2^)/3' was
changed to 'calc'. New tag '_refine_ls_weighting_details' was
created. The value of the new tag was set to 'w =
1/[\s^2^(Fo^2^)+(0.0614P)^2^+0.3167P] where P=(Fo^2^+2Fc^2^)/3'.

Automatic conversion script
Id: cif_fix_values 3143 2015-03-26 13:38:13Z robertas 
;
_cod_original_cell_volume 1032.0(2)
_cod_original_sg_symbol_H-M 'C 2/c'
_cod_database_code 2005622

loop_
_symmetry_equiv_pos_as_xyz
'x, y, z'
'-x, y, -z+1/2'
'x+1/2, y+1/2, z'
'-x+1/2, y+1/2, -z+1/2'
'-x, -y, -z'
'x, -y, z-1/2'
'-x+1/2, -y+1/2, -z'
'x+1/2, -y+1/2, z-1/2'

loop_
_atom_site_aniso_label
_atom_site_aniso_U_11
_atom_site_aniso_U_22
_atom_site_aniso_U_33
_atom_site_aniso_U_12
_atom_site_aniso_U_13
_atom_site_aniso_U_23
O1 0.0616(8) 0.0758(10) 0.0469(8) -0.0267(7) 0.0134(7) -0.0024(6)
N1 0.0515(8) 0.0475(8) 0.0380(7) -0.0101(6) 0.0148(6) -0.0023(6)
N2 0.0396(7) 0.0401(7) 0.0294(7) -0.0019(5) 0.0105(5) -0.0004(5)
C1 0.0435(8) 0.0400(8) 0.0317(8) 0.0008(6) 0.0150(7) -0.0005(6)
C2 0.0460(9) 0.0548(10) 0.0366(8) -0.0113(8) 0.0115(7) -0.0062(7)
C3 0.0413(8) 0.0531(10) 0.0291(8) -0.0001(7) 0.0084(7) -0.0034(7)
C4 0.0491(9) 0.0432(9) 0.0376(8) -0.0046(7) 0.0199(8) -0.0056(7)
C5 0.0758(12) 0.0417(9) 0.0501(11) -0.0005(8) 0.0316(10) 0.0023(8)

loop_
_atom_site_label
_atom_site_occupancy
_atom_site_fract_x
_atom_site_fract_y
_atom_site_fract_z
_atom_site_U_iso_or_equiv
_atom_site_thermal_displace_type
_atom_site_calc_flag
_atom_site_refinement_flags
_atom_site_type_symbol
O1 1 0.58121(12) 0.25180(14) 0.67443(14) 0.0675(5) Uani d . O
N1 1 0.36106(13) -0.08875(14) 0.62923(15) 0.0490(4) Uani d . N
N2 1 0.41118(11) 0.10724(13) 0.55889(13) 0.0393(4) Uani d . N
C1 1 0.44285(14) 0.0133(2) 0.6744(2) 0.0400(4) Uani d . C
C2 1 0.2722(2) -0.0609(2) 0.4803(2) 0.0498(5) Uani d . C
H2A 1 0.1975(2) -0.1154(2) 0.4178(2) 0.080 Uiso d R H
C3 1 0.30004(14) 0.0569(2) 0.4352(2) 0.0452(4) Uani d . C
H3A 1 0.25718(14) 0.0985(2) 0.3369(2) 0.080 Uiso d R H
C4 1 0.48132(15) 0.2270(2) 0.5628(2) 0.0441(4) Uani d . C
C5 1 0.4223(2) 0.3111(2) 0.4235(2) 0.0558(5) Uani d . C
H5A 1 0.4788(2) 0.3867(2) 0.4381(2) 0.080 Uiso d R H
H5B 1 0.4087(2) 0.2587(2) 0.3371(2) 0.080 Uiso d R H
H5C 1 0.3414(2) 0.3457(2) 0.4072(2) 0.080 Uiso d R H

loop_
_atom_type_symbol
_atom_type_description
_atom_type_scat_dispersion_real
_atom_type_scat_dispersion_imag
_atom_type_scat_source
C C 0.0033 0.0016 'International Tables Vol C Tables 4.2.6.8 and 6.1.1.4'
H H 0.0000 0.0000 'International Tables Vol C Tables 4.2.6.8 and 6.1.1.4'
N N 0.0061 0.0033 'International Tables Vol C Tables 4.2.6.8 and 6.1.1.4'
O O 0.0106 0.0060 'International Tables Vol C Tables 4.2.6.8 and 6.1.1.4'

loop_
_geom_angle_atom_site_label_1
_geom_angle_atom_site_label_2
_geom_angle_atom_site_label_3
_geom_angle_site_symmetry_3
_geom_angle
_geom_angle_publ_flag
C1 N1 C2 . 105.76(14) yes
C1 N2 C3 . 105.91(12) yes
C1 N2 C4 . 127.30(12) yes
C3 N2 C4 . 126.71(13) yes
N1 C1 N2 . 111.09(13) yes
N1 C1 C1 2_656 120.96(11) yes
N2 C1 C1 2_656 127.72(11) yes
C3 C2 N1 . 111.07(14) yes
C2 C3 N2 . 106.16(13) yes
O1 C4 N2 . 119.23(15) yes
O1 C4 C5 . 125.2(2) yes
N2 C4 C5 . 115.56(13) yes

loop_
_geom_bond_atom_site_label_1
_geom_bond_atom_site_label_2
_geom_bond_site_symmetry_2
_geom_bond_distance
_geom_bond_publ_flag
O1 C4 . 1.196(2) yes
N1 C1 . 1.307(2) yes
N1 C2 . 1.381(2) yes
N2 C1 . 1.387(2) yes
N2 C3 . 1.391(2) yes
N2 C4 . 1.424(2) yes
C1 C1 2_656 1.468(3) yes
C2 C3 . 1.338(2) yes
C4 C5 . 1.481(2) yes
